data_1100591
loop_
_publ_author_name
'Hoffmann, Reinhard W.'
'Koberstein, Ralf'
'Harms, Klaus'

_publ_section_title
;
 Chiral organometallic reagents. Part XXIII. On the stereochemistry of the
 carbolithiation reaction of vinyl sulfides
;
_journal_coden_ASTM JCPKBH
_journal_issue 2
_journal_name_full
;
 Journal of the Chemical Society, Perkin Transactions 2:
 Physical Organic Chemistry (1972-1999)
;
_journal_page_first 183
_journal_page_last 192
_journal_paper_doi 10.1039/a808116f
_journal_year 1999
_chemical_formula_sum 'C30 H36 O S'
_space_group_IT_number 61
_symmetry_cell_setting orthorhombic
_symmetry_Int_Tables_number 61
_symmetry_space_group_name_Hall '-P 2ac 2ab'
_symmetry_space_group_name_H-M 'P b c a'
_cell_angle_alpha 90
_cell_angle_beta 90
_cell_angle_gamma 90
_cell_formula_units_Z 8
_cell_length_a 13.613(1)
_cell_length_b 16.073(1)
_cell_length_c 22.718(1)
_cod_original_formula_sum 'C30 H36 O1 S1'
_cod_database_code 1100591

loop_
_symmetry_equiv_pos_site_id
_symmetry_equiv_pos_as_xyz
1 x,y,z
2 1/2+x,y,1/2-z
3 x,1/2-y,1/2+z
4 1/2-x,1/2+y,z
5 -x,-y,-z
6 -1/2-x,-y,-1/2+z
7 -x,-1/2+y,-1/2-z
8 -1/2+x,-1/2-y,-z

loop_
_atom_site_label
_atom_site_type_symbol
_atom_site_fract_x
_atom_site_fract_y
_atom_site_fract_z
S1 S 0.34816(3) 0.22900(3) 0.74082(2)
O1 O 0.17715(11) 0.21965(8) 0.81338(6)
H1 H 0.135(2) 0.2241(18) 0.8423(14)
C1 C 0.17323(14) 0.29191(11) 0.77702(8)
H2 H 0.1007(15) 0.3053(13) 0.7655(8)
C2 C 0.22797(13) 0.27190(11) 0.71938(8)
H3 H 0.2464(15) 0.3239(13) 0.6995(9)
C3 C 0.17321(14) 0.21598(12) 0.67538(8)
H4 H 0.2234(14) 0.1879(12) 0.6534(8)
C4 C 0.11357(14) 0.26333(12) 0.62655(8)
C5 C 0.0475(2) 0.19253(18) 0.60163(14)
H5 H -0.006(3) 0.209(2) 0.5860(18)
H6 H 0.071(3) 0.174(3) 0.5667(19)
C6 C 0.0450(3) 0.12317(18) 0.64544(12)
H7 H -0.007(3) 0.095(2) 0.6511(15)
H8 H 0.087(3) 0.083(3) 0.6239(19)
C7 C 0.10117(17) 0.15136(14) 0.69954(10)
H9 H 0.1368(18) 0.1062(17) 0.7175(11)
H10 H 0.055(2) 0.1749(16) 0.7287(11)
C8 C 0.18232(14) 0.29892(13) 0.58002(8)
C9 C 0.23769(19) 0.24690(19) 0.54357(10)
H11 H 0.230(2) 0.185(2) 0.5484(12)
C10 C 0.2985(2) 0.2777(2) 0.50024(11)
H12 H 0.337(3) 0.243(2) 0.4752(16)
C11 C 0.3077(2) 0.3617(3) 0.49204(12)
H13 H 0.351(2) 0.3853(19) 0.4596(13)
C12 C 0.2568(2) 0.4149(2) 0.52774(13)
H14 H 0.260(2) 0.4737(19) 0.5226(13)
C13 C 0.19459(17) 0.38412(15) 0.57171(10)
H15 H 0.1591(17) 0.4221(14) 0.5955(10)
C14 C 0.21482(13) 0.36790(11) 0.80804(8)
C15 C 0.19602(16) 0.44701(12) 0.78518(9)
H16 H 0.1569(17) 0.4495(15) 0.7495(10)
C16 C 0.23126(17) 0.51795(13) 0.81272(10)
H17 H 0.2167(18) 0.5748(16) 0.7948(11)
C17 C 0.28508(18) 0.51088(15) 0.86379(11)
H18 H 0.304(2) 0.5597(16) 0.8844(12)
C18 C 0.30415(18) 0.43304(15) 0.88690(11)
H19 H 0.3407(17) 0.4275(15) 0.9252(11)
C19 C 0.26940(16) 0.36213(14) 0.85894(9)
H20 H 0.2811(17) 0.3086(15) 0.8749(10)
C20 C 0.41356(13) 0.23845(11) 0.67291(8)
C21 C 0.44470(13) 0.31758(11) 0.65309(8)
C22 C 0.49719(14) 0.32229(12) 0.60015(9)
C23 C 0.51613(15) 0.24983(14) 0.56900(9)
H21 H 0.5530(18) 0.2538(14) 0.5322(11)
C24 C 0.48473(15) 0.17202(12) 0.58758(8)
C25 C 0.43423(14) 0.16557(12) 0.64092(8)
C26 C 0.42319(17) 0.39593(13) 0.6870(1)
H22 H 0.369(2) 0.4310(16) 0.6689(12)
H23 H 0.4015(17) 0.3849(14) 0.7264(11)
H24 H 0.4811(19) 0.4298(15) 0.6908(10)
C27 C 0.5310(2) 0.40492(15) 0.57589(11)
H25 H 0.475(2) 0.4412(18) 0.5670(12)
H26 H 0.566(2) 0.3974(17) 0.5377(12)
H27 H 0.572(2) 0.4368(16) 0.6058(12)
C28 C 0.5010(2) 0.09761(17) 0.54825(11)
H28 H 0.543(2) 0.1109(18) 0.5120(14)
H29 H 0.533(2) 0.053(2) 0.5682(15)
H30 H 0.441(2) 0.0784(19) 0.5315(14)
C29 C 0.4039(2) 0.08102(14) 0.66309(12)
H31 H 0.393(3) 0.076(2) 0.7044(18)
H32 H 0.449(2) 0.041(2) 0.6545(15)
H33 H 0.353(3) 0.062(2) 0.6368(16)
C30 C 0.04675(18) 0.33057(17) 0.65246(11)
H34 H 0.083(2) 0.3759(18) 0.6735(12)
H35 H 0.0098(19) 0.3556(15) 0.6203(11)
H36 H -0.001(2) 0.3072(19) 0.6831(13)

loop_
_atom_type_symbol
_atom_type_radius_bond
C 0.68
H 0.23
O 0.68
S 1.02
